data_1518801
loop_
_publ_author_name
'Irene Mendoza'
'Natalia Curado'
'Mario Carrasco'
'Eleuterio Alvarez'
'Riccardo Peloso'
'Amor Rodriguez'
'Ernesto Carmona'

_publ_section_title
;
 Synthesis and structure of mixed carboxylate-aminopyridinate and
 -amidinate complexes of dimolybdenum and ditungsten
;
_journal_name_full 'Inorganica Chimica Acta'
_journal_page_first 120
_journal_page_last 128
_journal_volume 424
_journal_year 2015
_chemical_formula_moiety 'C54 H58 F6 Mo2 N4 O4, C4 H10 O'
_chemical_formula_sum 'C58 H68 F6 Mo2 N4 O5'
_chemical_formula_weight 1207.04
_space_group_IT_number 15
_symmetry_cell_setting monoclinic
_symmetry_space_group_name_Hall '-C 2yc'
_symmetry_space_group_name_H-M 'C 1 2/c 1'
_atom_sites_solution_hydrogens geom
_atom_sites_solution_primary direct
_atom_sites_solution_secondary difmap
_cell_angle_alpha 90.00
_cell_angle_beta 103.191(17)
_cell_angle_gamma 90.00
_cell_formula_units_Z 4
_cell_length_a 21.516(10)
_cell_length_b 11.795(5)
_cell_length_c 22.894(10)
_cell_measurement_reflns_used 1527
_cell_measurement_temperature 173(2)
_cell_measurement_theta_max 20.05
_cell_measurement_theta_min 2.54
_cell_volume 5657(4)
_computing_cell_refinement 'APEX2 Software Suite (Bruker, 2007)'
_computing_data_collection 'APEX2 Software Suite (Bruker, 2007)'
_computing_data_reduction 'APEX2 Software Suite (Bruker, 2007)'
_computing_molecular_graphics 'SHELXTL (Sheldrick, 2008)'
_computing_publication_material 'SHELXTL and publCIF (Westrip, 2010)'
_computing_structure_refinement 'SHELXL97 (Sheldrick, 2008)'
_computing_structure_solution 'SIR2002 (Burla et al., 2003)'
_diffrn_ambient_temperature 173(2)
_diffrn_detector_area_resol_mean 8.26
_diffrn_measured_fraction_theta_full 0.992
_diffrn_measured_fraction_theta_max 0.992
_diffrn_measurement_device_type
;
 Bruker-Nonius X8kappa APEX II CCD area detector
;
_diffrn_measurement_method 'phi and omega scans with narrow frames'
_diffrn_radiation_monochromator graphite
_diffrn_radiation_source 'fine-focus sealed tube'
_diffrn_radiation_type MoK\a
_diffrn_radiation_wavelength 0.71073
_diffrn_reflns_av_R_equivalents 0.0914
_diffrn_reflns_av_sigmaI/netI 0.0879
_diffrn_reflns_limit_h_max 25
_diffrn_reflns_limit_h_min -17
_diffrn_reflns_limit_k_max 14
_diffrn_reflns_limit_k_min -13
_diffrn_reflns_limit_l_max 27
_diffrn_reflns_limit_l_min -25
_diffrn_reflns_number 22329
_diffrn_reflns_theta_full 25.25
_diffrn_reflns_theta_max 25.25
_diffrn_reflns_theta_min 1.94
_diffrn_standards_decay_% 0
_exptl_absorpt_coefficient_mu 0.513
_exptl_absorpt_correction_T_max 0.9650
_exptl_absorpt_correction_T_min 0.9124
_exptl_absorpt_correction_type multi-scan
_exptl_absorpt_process_details
;
program SADABS, Bruker (2001).
;
_exptl_crystal_colour orange
_exptl_crystal_density_diffrn 1.417
_exptl_crystal_density_method 'not measured'
_exptl_crystal_description prism
_exptl_crystal_F_000 2488
_exptl_crystal_size_max 0.24
_exptl_crystal_size_mid 0.15
_exptl_crystal_size_min 0.07
_refine_diff_density_max 1.013
_refine_diff_density_min -1.154
_refine_diff_density_rms 0.104
_refine_ls_extinction_method none
_refine_ls_goodness_of_fit_ref 0.909
_refine_ls_hydrogen_treatment constr
_refine_ls_matrix_type full
_refine_ls_number_parameters 373
_refine_ls_number_reflns 5081
_refine_ls_number_restraints 117
_refine_ls_restrained_S_all 0.952
_refine_ls_R_factor_all 0.0950
_refine_ls_R_factor_gt 0.0532
_refine_ls_shift/su_max 0.004
_refine_ls_shift/su_mean 0.000
_refine_ls_structure_factor_coef Fsqd
_refine_ls_weighting_details 'calc w=1/[\s^2^(Fo^2^)+(0.0622P)^2^+0.0000P] where P=(Fo^2^+2Fc^2^)/3'
_refine_ls_weighting_scheme calc
_refine_ls_wR_factor_gt 0.1121
_refine_ls_wR_factor_ref 0.1228
_reflns_number_gt 3156
_reflns_number_total 5081
_reflns_threshold_expression >2sigma(I)
_cod_data_source_file ICA-2015-424-120-128-3.cif
_cod_data_source_block 2b
_cod_depositor_comments
;
The following automatic conversions were performed:

'_symmetry_cell_setting' value 'Monoclinic' changed to 'monoclinic'
according to the built-in table from CIF Core dictionary named
'cif_core.dic' version 2.4.1 from 2010-06-29.

Automatic conversion script
Id: cif_fix_values 2827 2014-09-09 07:05:25Z andrius 
;
_cod_original_sg_symbol_H-M 'C 2/c'
_cod_database_code 1518801

loop_
_symmetry_equiv_pos_as_xyz
'x, y, z'
'-x, y, -z+1/2'
'x+1/2, y+1/2, z'
'-x+1/2, y+1/2, -z+1/2'
'-x, -y, -z'
'x, -y, z-1/2'
'-x+1/2, -y+1/2, -z'
'x+1/2, -y+1/2, z-1/2'

loop_
_atom_site_label
_atom_site_type_symbol
_atom_site_fract_x
_atom_site_fract_y
_atom_site_fract_z
_atom_site_U_iso_or_equiv
_atom_site_adp_type
_atom_site_occupancy
_atom_site_symmetry_multiplicity
_atom_site_calc_flag
_atom_site_refinement_flags
_atom_site_disorder_assembly
_atom_site_disorder_group
Mo1 Mo 0.294625(18) 0.25810(3) 0.029933(17) 0.01865(14) Uani 1 1 d . . .
O1 O 0.33435(16) 0.1248(3) -0.01217(15) 0.0274(8) Uani 1 1 d . . .
O2 O 0.26226(16) 0.3977(3) 0.07391(14) 0.0264(8) Uani 1 1 d . . .
N1 N 0.32750(18) 0.3730(3) -0.02984(17) 0.0226(9) Uani 1 1 d . . .
N2 N 0.27143(18) 0.1464(3) 0.09462(17) 0.0199(9) Uani 1 1 d . . .
C1 C 0.2129(2) 0.0990(4) 0.0842(2) 0.0245(12) Uani 1 1 d . . .
C2 C 0.1901(2) 0.0248(4) 0.1236(2) 0.0344(13) Uani 1 1 d . . .
H2 H 0.2170 0.0054 0.1612 0.041 Uiso 1 1 calc R . .
C3 C 0.1299(3) -0.0187(5) 0.1079(3) 0.0458(16) Uani 1 1 d . . .
H3 H 0.1154 -0.0702 0.1339 0.055 Uiso 1 1 calc R . .
C4 C 0.4108(3) 0.4869(5) -0.0530(3) 0.0494(17) Uani 1 1 d . . .
H4 H 0.4533 0.5145 -0.0425 0.059 Uiso 1 1 calc R . .
C5 C 0.3889(2) 0.4165(4) -0.0152(2) 0.0308(13) Uani 1 1 d . . .
C6 C 0.4268(2) 0.3787(4) 0.0448(2) 0.0317(13) Uani 1 1 d . . .
C7 C 0.4646(2) 0.2794(5) 0.0490(3) 0.0382(14) Uani 1 1 d . . .
C8 C 0.4957(3) 0.2410(5) 0.1058(3) 0.0483(16) Uani 1 1 d . . .
H8 H 0.5212 0.1745 0.1096 0.058 Uiso 1 1 calc R . .
C9 C 0.4897(3) 0.2991(6) 0.1562(3) 0.0525(17) Uani 1 1 d . . .
H9 H 0.5095 0.2704 0.1947 0.063 Uiso 1 1 calc R . .
C10 C 0.4557(3) 0.3972(6) 0.1514(3) 0.0498(16) Uani 1 1 d . . .
H10 H 0.4536 0.4376 0.1869 0.060 Uiso 1 1 calc R . .
C11 C 0.4238(2) 0.4400(5) 0.0959(3) 0.0364(14) Uani 1 1 d . . .
C12 C 0.4733(3) 0.2172(5) -0.0066(3) 0.0520(17) Uani 1 1 d . . .
H12A H 0.5056 0.2562 -0.0233 0.078 Uiso 1 1 calc R . .
H12B H 0.4327 0.2158 -0.0366 0.078 Uiso 1 1 calc R . .
H12C H 0.4873 0.1393 0.0041 0.078 Uiso 1 1 calc R . .
C13 C 0.3892(3) 0.5514(5) 0.0920(3) 0.0512(16) Uani 1 1 d . . .
H13A H 0.4163 0.6115 0.0818 0.077 Uiso 1 1 calc R . .
H13B H 0.3792 0.5684 0.1307 0.077 Uiso 1 1 calc R . .
H13C H 0.3495 0.5469 0.0609 0.077 Uiso 1 1 calc R . .
C14 C 0.3168(2) 0.1150(4) 0.1496(2) 0.0234(11) Uani 1 1 d . . .
C15 C 0.3556(2) 0.0180(4) 0.1499(2) 0.0310(13) Uani 1 1 d . . .
C16 C 0.4014(3) -0.0049(5) 0.2026(3) 0.0455(16) Uani 1 1 d . . .
H16 H 0.4298 -0.0667 0.2030 0.055 Uiso 1 1 calc R . .
C17 C 0.4068(3) 0.0580(5) 0.2531(3) 0.0466(16) Uani 1 1 d . . .
H17 H 0.4381 0.0394 0.2883 0.056 Uiso 1 1 calc R . .
C18 C 0.3668(3) 0.1486(5) 0.2530(2) 0.0422(15) Uani 1 1 d . . .
H18 H 0.3706 0.1918 0.2887 0.051 Uiso 1 1 calc R . .
C19 C 0.3210(2) 0.1793(4) 0.2025(2) 0.0283(12) Uani 1 1 d . . .
C20 C 0.3489(3) -0.0595(5) 0.0957(3) 0.0429(15) Uani 1 1 d . . .
H20 H 0.3198 -0.0215 0.0610 0.052 Uiso 1 1 calc R . .
C21 C 0.3189(3) -0.1730(5) 0.1061(3) 0.062(2) Uani 1 1 d . . .
H21A H 0.3481 -0.2148 0.1379 0.092 Uiso 1 1 calc R . .
H21B H 0.3106 -0.2175 0.0690 0.092 Uiso 1 1 calc R . .
H21C H 0.2786 -0.1595 0.1181 0.092 Uiso 1 1 calc R . .
C22 C 0.4130(3) -0.0779(7) 0.0792(3) 0.081(3) Uani 1 1 d . . .
H22A H 0.4430 -0.1128 0.1132 0.121 Uiso 1 1 calc R . .
H22B H 0.4300 -0.0048 0.0697 0.121 Uiso 1 1 calc R . .
H22C H 0.4072 -0.1280 0.0442 0.121 Uiso 1 1 calc R . .
C23 C 0.2768(3) 0.2782(5) 0.2063(2) 0.0401(14) Uani 1 1 d . . .
H23 H 0.2463 0.2866 0.1665 0.048 Uiso 1 1 calc R . .
C24 C 0.3147(3) 0.3898(5) 0.2205(3) 0.064(2) Uani 1 1 d . . .
H24A H 0.3465 0.3819 0.2584 0.096 Uiso 1 1 calc R . .
H24B H 0.2853 0.4517 0.2238 0.096 Uiso 1 1 calc R . .
H24C H 0.3363 0.4067 0.1882 0.096 Uiso 1 1 calc R . .
C25 C 0.2379(3) 0.2556(6) 0.2539(3) 0.068(2) Uani 1 1 d . . .
H25A H 0.2121 0.1869 0.2432 0.102 Uiso 1 1 calc R . .
H25B H 0.2098 0.3202 0.2556 0.102 Uiso 1 1 calc R . .
H25C H 0.2670 0.2451 0.2932 0.102 Uiso 1 1 calc R . .
C26 C 0.2960(3) 0.0769(4) -0.0546(2) 0.0311(13) Uani 1 1 d . . .
C27 C 0.3219(3) -0.0171(6) -0.0876(3) 0.0561(19) Uani 1 1 d D . .
F1A F 0.2990(5) -0.0241(9) -0.1443(4) 0.107(3) Uani 0.55 1 d PDU A 1
F2A F 0.3088(4) -0.1192(6) -0.0632(4) 0.095(3) Uani 0.55 1 d PDU A 1
F3A F 0.3857(3) -0.0206(7) -0.0757(4) 0.072(3) Uani 0.55 1 d PDU A 1
F1B F 0.3418(5) 0.0354(8) -0.1359(4) 0.087(3) Uani 0.45 1 d PDU A 2
F2B F 0.2789(4) -0.0884(8) -0.1165(5) 0.078(3) Uani 0.45 1 d PDU A 2
F3B F 0.3712(5) -0.0705(11) -0.0587(5) 0.103(5) Uani 0.45 1 d PDU A 2
O3 O 0.5000 0.7350(8) 0.2500 0.131(3) Uani 1 2 d SU . .
C28 C 0.4600(6) 0.6800(9) 0.2788(5) 0.146(5) Uani 1 1 d U . .
H28A H 0.4826 0.6121 0.2985 0.176 Uiso 1 1 calc R . .
H28B H 0.4228 0.6530 0.2481 0.176 Uiso 1 1 calc R . .
C29 C 0.4374(5) 0.7399(10) 0.3215(5) 0.144(5) Uani 1 1 d U . .
H29A H 0.4697 0.7400 0.3594 0.217 Uiso 1 1 calc R . .
H29B H 0.3982 0.7042 0.3276 0.217 Uiso 1 1 calc R . .
H29C H 0.4282 0.8182 0.3078 0.217 Uiso 1 1 calc R . .

loop_
_atom_site_aniso_label
_atom_site_aniso_U_11
_atom_site_aniso_U_22
_atom_site_aniso_U_33
_atom_site_aniso_U_23
_atom_site_aniso_U_13
_atom_site_aniso_U_12
Mo1 0.0205(2) 0.0174(3) 0.0184(2) 0.0002(2) 0.00510(14) -0.0010(2)
O1 0.031(2) 0.026(2) 0.028(2) 0.0092(17) 0.0099(16) 0.0082(16)
O2 0.036(2) 0.020(2) 0.0219(19) 0.0008(15) 0.0038(16) 0.0004(15)
N1 0.025(2) 0.016(2) 0.025(2) 0.0029(18) 0.0035(18) -0.0018(17)
N2 0.025(2) 0.013(2) 0.020(2) -0.0018(17) 0.0033(17) -0.0014(16)
C1 0.022(3) 0.028(3) 0.025(3) 0.004(2) 0.009(2) 0.002(2)
C2 0.030(3) 0.041(4) 0.030(3) 0.011(3) 0.004(2) -0.001(2)
C3 0.040(4) 0.057(4) 0.038(4) 0.030(3) 0.004(3) -0.016(3)
C4 0.029(3) 0.070(5) 0.046(4) 0.027(3) 0.001(3) -0.017(3)
C5 0.023(3) 0.027(3) 0.041(3) 0.008(3) 0.005(2) -0.005(2)
C6 0.026(3) 0.033(3) 0.035(3) 0.008(3) 0.006(2) -0.006(2)
C7 0.024(3) 0.046(4) 0.045(3) 0.005(3) 0.008(2) -0.009(2)
C8 0.032(3) 0.051(4) 0.059(4) 0.018(4) 0.006(3) 0.013(3)
C9 0.047(4) 0.063(5) 0.043(4) 0.018(3) 0.001(3) 0.002(3)
C10 0.053(4) 0.059(5) 0.035(4) -0.005(3) 0.005(3) -0.009(3)
C11 0.029(3) 0.028(3) 0.047(4) 0.003(3) -0.002(3) -0.008(2)
C12 0.036(3) 0.064(4) 0.062(4) 0.003(3) 0.023(3) 0.010(3)
C13 0.050(4) 0.039(4) 0.059(4) -0.008(3) -0.001(3) -0.009(3)
C14 0.024(3) 0.022(3) 0.025(3) 0.005(2) 0.006(2) -0.002(2)
C15 0.038(3) 0.023(3) 0.033(3) 0.009(2) 0.010(2) 0.002(2)
C16 0.041(4) 0.042(4) 0.051(4) 0.019(3) 0.005(3) 0.015(3)
C17 0.043(4) 0.052(4) 0.037(4) 0.010(3) -0.006(3) 0.001(3)
C18 0.044(4) 0.049(4) 0.028(3) 0.000(3) -0.004(3) -0.009(3)
C19 0.035(3) 0.025(3) 0.024(3) 0.000(2) 0.004(2) -0.004(2)
C20 0.057(4) 0.029(4) 0.045(4) 0.011(3) 0.017(3) 0.019(3)
C21 0.094(6) 0.031(4) 0.064(5) -0.002(3) 0.027(4) 0.006(3)
C22 0.081(6) 0.103(6) 0.067(5) 0.014(4) 0.036(4) 0.047(5)
C23 0.061(4) 0.030(4) 0.029(3) 0.001(3) 0.010(3) 0.009(3)
C24 0.106(6) 0.036(4) 0.045(4) -0.012(3) 0.009(4) 0.011(4)
C25 0.084(5) 0.077(6) 0.051(4) 0.001(4) 0.031(4) 0.021(4)
C26 0.048(4) 0.020(3) 0.028(3) -0.002(3) 0.015(3) 0.003(3)
C27 0.067(5) 0.061(5) 0.036(4) -0.003(4) 0.003(3) 0.024(4)
F1A 0.112(5) 0.111(5) 0.095(5) -0.027(4) 0.016(4) 0.030(4)
F2A 0.110(5) 0.066(4) 0.112(5) -0.014(4) 0.032(4) 0.008(4)
F3A 0.067(4) 0.070(4) 0.084(5) -0.021(4) 0.030(4) 0.023(3)
F1B 0.100(5) 0.093(5) 0.080(5) -0.013(4) 0.048(4) 0.008(4)
F2B 0.084(5) 0.066(5) 0.087(5) -0.034(4) 0.026(4) -0.004(4)
F3B 0.106(6) 0.097(6) 0.103(6) -0.011(4) 0.017(4) 0.028(4)
O3 0.121(9) 0.106(8) 0.167(10) 0.000 0.032(7) 0.000
C28 0.217(14) 0.092(9) 0.126(10) 0.050(7) 0.029(9) -0.010(8)
C29 0.132(10) 0.187(13) 0.111(9) 0.005(8) 0.021(7) -0.070(9)

loop_
_atom_type_symbol
_atom_type_description
_atom_type_scat_dispersion_real
_atom_type_scat_dispersion_imag
_atom_type_scat_source
C C 0.0033 0.0016 'International Tables Vol C Tables 4.2.6.8 and 6.1.1.4'
H H 0.0000 0.0000 'International Tables Vol C Tables 4.2.6.8 and 6.1.1.4'
N N 0.0061 0.0033 'International Tables Vol C Tables 4.2.6.8 and 6.1.1.4'
O O 0.0106 0.0060 'International Tables Vol C Tables 4.2.6.8 and 6.1.1.4'
F F 0.0171 0.0103 'International Tables Vol C Tables 4.2.6.8 and 6.1.1.4'
Mo Mo -1.6832 0.6857 'International Tables Vol C Tables 4.2.6.8 and 6.1.1.4'

loop_
_geom_angle_atom_site_label_1
_geom_angle_atom_site_label_2
_geom_angle_atom_site_label_3
_geom_angle
_geom_angle_site_symmetry_1
_geom_angle_site_symmetry_3
Mo1 Mo1 O1 92.25(10) 7 .
Mo1 Mo1 N2 94.20(11) 7 .
O1 Mo1 N2 92.31(13) . .
Mo1 Mo1 O2 91.71(10) 7 .
O1 Mo1 O2 175.38(13) . .
N2 Mo1 O2 89.76(13) . .
Mo1 Mo1 N1 91.52(11) 7 .
O1 Mo1 N1 87.29(14) . .
N2 Mo1 N1 174.27(14) . .
O2 Mo1 N1 90.24(14) . .
C26 O1 Mo1 115.0(3) . .
C26 O2 Mo1 115.0(3) 7 .
C5 N1 C1 119.9(4) . 7
C5 N1 Mo1 120.8(3) . .
C1 N1 Mo1 119.3(3) 7 .
C1 N2 C14 117.6(4) . .
C1 N2 Mo1 119.4(3) . .
C14 N2 Mo1 122.9(3) . .
N2 C1 N1 115.5(4) . 7
N2 C1 C2 125.9(5) . .
N1 C1 C2 118.6(4) 7 .
C3 C2 C1 120.7(5) . .
C3 C2 H2 119.7 . .
C1 C2 H2 119.7 . .
C2 C3 C4 119.5(5) . 7
C2 C3 H3 120.2 . .
C4 C3 H3 120.2 7 .
C5 C4 C3 119.8(5) . 7
C5 C4 H4 120.1 . .
C3 C4 H4 120.1 7 .
C4 C5 N1 121.4(5) . .
C4 C5 C6 124.8(5) . .
N1 C5 C6 113.7(4) . .
C11 C6 C7 120.7(5) . .
C11 C6 C5 119.8(5) . .
C7 C6 C5 119.5(5) . .
C8 C7 C6 118.5(5) . .
C8 C7 C12 120.0(5) . .
C6 C7 C12 121.5(5) . .
C9 C8 C7 120.3(6) . .
C9 C8 H8 119.9 . .
C7 C8 H8 119.9 . .
C10 C9 C8 120.6(6) . .
C10 C9 H9 119.7 . .
C8 C9 H9 119.7 . .
C9 C10 C11 121.6(6) . .
C9 C10 H10 119.2 . .
C11 C10 H10 119.2 . .
C6 C11 C10 118.1(5) . .
C6 C11 C13 121.5(5) . .
C10 C11 C13 120.3(6) . .
C7 C12 H12A 109.5 . .
C7 C12 H12B 109.5 . .
H12A C12 H12B 109.5 . .
C7 C12 H12C 109.5 . .
H12A C12 H12C 109.5 . .
H12B C12 H12C 109.5 . .
C11 C13 H13A 109.5 . .
C11 C13 H13B 109.5 . .
H13A C13 H13B 109.5 . .
C11 C13 H13C 109.5 . .
H13A C13 H13C 109.5 . .
H13B C13 H13C 109.5 . .
C19 C14 C15 120.5(5) . .
C19 C14 N2 120.3(4) . .
C15 C14 N2 119.2(4) . .
C16 C15 C14 117.3(5) . .
C16 C15 C20 120.2(5) . .
C14 C15 C20 122.5(5) . .
C17 C16 C15 122.4(5) . .
C17 C16 H16 118.8 . .
C15 C16 H16 118.8 . .
C16 C17 C18 119.5(5) . .
C16 C17 H17 120.3 . .
C18 C17 H17 120.3 . .
C17 C18 C19 122.1(5) . .
C17 C18 H18 118.9 . .
C19 C18 H18 118.9 . .
C18 C19 C14 118.0(5) . .
C18 C19 C23 119.1(5) . .
C14 C19 C23 122.9(5) . .
C15 C20 C22 111.4(5) . .
C15 C20 C21 111.3(5) . .
C22 C20 C21 110.6(5) . .
C15 C20 H20 107.8 . .
C22 C20 H20 107.8 . .
C21 C20 H20 107.8 . .
C20 C21 H21A 109.5 . .
C20 C21 H21B 109.5 . .
H21A C21 H21B 109.5 . .
C20 C21 H21C 109.5 . .
H21A C21 H21C 109.5 . .
H21B C21 H21C 109.5 . .
C20 C22 H22A 109.5 . .
C20 C22 H22B 109.5 . .
H22A C22 H22B 109.5 . .
C20 C22 H22C 109.5 . .
H22A C22 H22C 109.5 . .
H22B C22 H22C 109.5 . .
C19 C23 C25 110.8(5) . .
C19 C23 C24 111.1(5) . .
C25 C23 C24 110.2(5) . .
C19 C23 H23 108.2 . .
C25 C23 H23 108.2 . .
C24 C23 H23 108.2 . .
C23 C24 H24A 109.5 . .
C23 C24 H24B 109.5 . .
H24A C24 H24B 109.5 . .
C23 C24 H24C 109.5 . .
H24A C24 H24C 109.5 . .
H24B C24 H24C 109.5 . .
C23 C25 H25A 109.5 . .
C23 C25 H25B 109.5 . .
H25A C25 H25B 109.5 . .
C23 C25 H25C 109.5 . .
H25A C25 H25C 109.5 . .
H25B C25 H25C 109.5 . .
O1 C26 O2 125.9(5) . 7
O1 C26 C27 117.6(5) . .
O2 C26 C27 116.4(5) 7 .
F1A C27 F3B 125.0(9) . .
F1A C27 F2B 52.0(6) . .
F3B C27 F2B 110.6(8) . .
F1A C27 F3A 110.1(7) . .
F2B C27 F3A 131.0(7) . .
F1A C27 F2A 106.7(8) . .
F3B C27 F2A 65.5(7) . .
F2B C27 F2A 57.4(6) . .
F3A C27 F2A 100.7(6) . .
F1A C27 F1B 49.6(6) . .
F3B C27 F1B 104.8(8) . .
F2B C27 F1B 101.0(7) . .
F3A C27 F1B 72.2(6) . .
F2A C27 F1B 145.3(7) . .
F1A C27 C26 116.9(6) . .
F3B C27 C26 117.2(8) . .
F2B C27 C26 115.0(6) . .
F3A C27 C26 113.4(6) . .
F2A C27 C26 107.6(6) . .
F1B C27 C26 106.3(6) . .
C28 O3 C28 123.0(14) . 2_655
O3 C28 C29 117.5(11) . .
O3 C28 H28A 107.9 . .
C29 C28 H28A 107.9 . .
O3 C28 H28B 107.9 . .
C29 C28 H28B 107.9 . .
H28A C28 H28B 107.2 . .
C28 C29 H29A 109.5 . .
C28 C29 H29B 109.5 . .
H29A C29 H29B 109.5 . .
C28 C29 H29C 109.5 . .
H29A C29 H29C 109.5 . .
H29B C29 H29C 109.5 . .

loop_
_geom_bond_atom_site_label_1
_geom_bond_atom_site_label_2
_geom_bond_distance
_geom_bond_site_symmetry_2
Mo1 Mo1 2.0979(11) 7
Mo1 O1 2.123(3) .
Mo1 N2 2.125(4) .
Mo1 O2 2.129(3) .
Mo1 N1 2.157(4) .
O1 C26 1.256(6) .
O2 C26 1.267(6) 7
N1 C5 1.384(6) .
N1 C1 1.385(6) 7
N2 C1 1.348(6) .
N2 C14 1.454(6) .
C1 N1 1.385(6) 7
C1 C2 1.423(6) .
C2 C3 1.363(7) .
C2 H2 0.9500 .
C3 C4 1.408(7) 7
C3 H3 0.9500 .
C4 C5 1.360(7) .
C4 C3 1.408(7) 7
C4 H4 0.9500 .
C5 C6 1.496(7) .
C6 C11 1.389(7) .
C6 C7 1.416(7) .
C7 C8 1.395(8) .
C7 C12 1.519(8) .
C8 C9 1.373(8) .
C8 H8 0.9500 .
C9 C10 1.361(8) .
C9 H9 0.9500 .
C10 C11 1.394(8) .
C10 H10 0.9500 .
C11 C13 1.503(7) .
C12 H12A 0.9800 .
C12 H12B 0.9800 .
C12 H12C 0.9800 .
C13 H13A 0.9800 .
C13 H13B 0.9800 .
C13 H13C 0.9800 .
C14 C19 1.413(7) .
C14 C15 1.415(7) .
C15 C16 1.399(7) .
C15 C20 1.521(7) .
C16 C17 1.356(8) .
C16 H16 0.9500 .
C17 C18 1.372(8) .
C17 H17 0.9500 .
C18 C19 1.385(7) .
C18 H18 0.9500 .
C19 C23 1.520(7) .
C20 C22 1.526(7) .
C20 C21 1.529(8) .
C20 H20 1.0000 .
C21 H21A 0.9800 .
C21 H21B 0.9800 .
C21 H21C 0.9800 .
C22 H22A 0.9800 .
C22 H22B 0.9800 .
C22 H22C 0.9800 .
C23 C25 1.542(7) .
C23 C24 1.543(8) .
C23 H23 1.0000 .
C24 H24A 0.9800 .
C24 H24B 0.9800 .
C24 H24C 0.9800 .
C25 H25A 0.9800 .
C25 H25B 0.9800 .
C25 H25C 0.9800 .
C26 O2 1.267(6) 7
C26 C27 1.517(8) .
C27 F1A 1.280(8) .
C27 F3B 1.281(10) .
C27 F2B 1.312(9) .
C27 F3A 1.338(8) .
C27 F2A 1.384(8) .
C27 F1B 1.417(9) .
O3 C28 1.362(10) .
O3 C28 1.362(10) 2_655
C28 C29 1.383(13) .
C28 H28A 0.9900 .
C28 H28B 0.9900 .
C29 H29A 0.9800 .
C29 H29B 0.9800 .
C29 H29C 0.9800 .

loop_
_geom_torsion_atom_site_label_1
_geom_torsion_atom_site_label_2
_geom_torsion_atom_site_label_3
_geom_torsion_atom_site_label_4
_geom_torsion
_geom_torsion_site_symmetry_1
_geom_torsion_site_symmetry_4
Mo1 Mo1 O1 C26 -2.7(3) 7 .
N2 Mo1 O1 C26 91.6(3) . .
N1 Mo1 O1 C26 -94.1(3) . .
Mo1 Mo1 O2 C26 2.9(3) 7 7
N2 Mo1 O2 C26 -91.3(3) . 7
N1 Mo1 O2 C26 94.4(3) . 7
Mo1 Mo1 N1 C5 -178.7(3) 7 .
O1 Mo1 N1 C5 -86.5(4) . .
O2 Mo1 N1 C5 89.6(4) . .
Mo1 Mo1 N1 C1 -0.4(3) 7 7
O1 Mo1 N1 C1 91.8(3) . 7
O2 Mo1 N1 C1 -92.1(3) . 7
Mo1 Mo1 N2 C1 -0.8(3) 7 .
O1 Mo1 N2 C1 -93.3(3) . .
O2 Mo1 N2 C1 90.9(3) . .
Mo1 Mo1 N2 C14 177.2(3) 7 .
O1 Mo1 N2 C14 84.7(3) . .
O2 Mo1 N2 C14 -91.1(3) . .
C14 N2 C1 N1 -176.8(4) . 7
Mo1 N2 C1 N1 1.2(5) . 7
C14 N2 C1 C2 3.3(7) . .
Mo1 N2 C1 C2 -178.6(4) . .
N2 C1 C2 C3 -179.5(5) . .
N1 C1 C2 C3 0.6(7) 7 .
C1 C2 C3 C4 -2.1(9) . 7
C3 C4 C5 N1 1.3(9) 7 .
C3 C4 C5 C6 -178.6(5) 7 .
C1 N1 C5 C4 0.1(8) 7 .
Mo1 N1 C5 C4 178.4(4) . .
C1 N1 C5 C6 -180.0(4) 7 .
Mo1 N1 C5 C6 -1.7(6) . .
C4 C5 C6 C11 92.0(7) . .
N1 C5 C6 C11 -87.9(6) . .
C4 C5 C6 C7 -89.2(7) . .
N1 C5 C6 C7 90.9(6) . .
C11 C6 C7 C8 3.6(8) . .
C5 C6 C7 C8 -175.3(5) . .
C11 C6 C7 C12 -174.4(5) . .
C5 C6 C7 C12 6.7(7) . .
C6 C7 C8 C9 -0.2(8) . .
C12 C7 C8 C9 177.8(5) . .
C7 C8 C9 C10 -2.9(9) . .
C8 C9 C10 C11 2.6(9) . .
C7 C6 C11 C10 -3.9(7) . .
C5 C6 C11 C10 175.0(5) . .
C7 C6 C11 C13 174.0(5) . .
C5 C6 C11 C13 -7.2(7) . .
C9 C10 C11 C6 0.8(9) . .
C9 C10 C11 C13 -177.1(5) . .
C1 N2 C14 C19 -91.2(5) . .
Mo1 N2 C14 C19 90.8(5) . .
C1 N2 C14 C15 87.5(5) . .
Mo1 N2 C14 C15 -90.5(5) . .
C19 C14 C15 C16 -5.5(7) . .
N2 C14 C15 C16 175.9(4) . .
C19 C14 C15 C20 174.8(5) . .
N2 C14 C15 C20 -3.8(7) . .
C14 C15 C16 C17 3.9(8) . .
C20 C15 C16 C17 -176.3(5) . .
C15 C16 C17 C18 -0.9(9) . .
C16 C17 C18 C19 -0.6(9) . .
C17 C18 C19 C14 -0.9(8) . .
C17 C18 C19 C23 177.9(5) . .
C15 C14 C19 C18 4.0(7) . .
N2 C14 C19 C18 -177.4(4) . .
C15 C14 C19 C23 -174.7(5) . .
N2 C14 C19 C23 3.9(7) . .
C16 C15 C20 C22 -51.8(7) . .
C14 C15 C20 C22 128.0(5) . .
C16 C15 C20 C21 72.2(7) . .
C14 C15 C20 C21 -108.0(6) . .
C18 C19 C23 C25 -59.8(7) . .
C14 C19 C23 C25 118.9(6) . .
C18 C19 C23 C24 63.1(6) . .
C14 C19 C23 C24 -118.2(5) . .
Mo1 O1 C26 O2 1.0(7) . 7
Mo1 O1 C26 C27 178.4(4) . .
O1 C26 C27 F1A -143.5(8) . .
O2 C26 C27 F1A 34.2(10) 7 .
O1 C26 C27 F3B 25.7(11) . .
O2 C26 C27 F3B -156.6(9) 7 .
O1 C26 C27 F2B 158.2(8) . .
O2 C26 C27 F2B -24.1(9) 7 .
O1 C26 C27 F3A -13.8(8) . .
O2 C26 C27 F3A 163.9(6) 7 .
O1 C26 C27 F2A 96.6(7) . .
O2 C26 C27 F2A -85.7(7) 7 .
O1 C26 C27 F1B -91.0(7) . .
O2 C26 C27 F1B 86.7(7) 7 .
C28 O3 C28 C29 159.9(14) 2_655 .
